data_7200845
loop_
_publ_author_name
'Thu\'ery, Pierre'

_publ_section_title
;
 Uranyl ion complexes of cucurbit[7]uril with zero-, one- and
 two-dimensionality
;
_journal_issue 6
_journal_name_full CrystEngComm
_journal_page_first 1150
_journal_paper_doi 10.1039/b822872h
_journal_volume 11
_journal_year 2009
_chemical_formula_sum 'C42 H80 N32 O55 U4'
_chemical_formula_weight 2865.50
_space_group_IT_number 15
_symmetry_cell_setting monoclinic
_symmetry_space_group_name_Hall '-C 2yc'
_symmetry_space_group_name_H-M 'C 1 2/c 1'
_atom_sites_solution_hydrogens geom
_atom_sites_solution_primary direct
_atom_sites_solution_secondary difmap
_audit_creation_method SHELXL-97
_cell_angle_alpha 90.00
_cell_angle_beta 127.974(2)
_cell_angle_gamma 90.00
_cell_formula_units_Z 4
_cell_length_a 29.9954(8)
_cell_length_b 17.6794(7)
_cell_length_c 20.5253(6)
_cell_measurement_reflns_used 121095
_cell_measurement_temperature 100(2)
_cell_measurement_theta_max 25.68
_cell_measurement_theta_min 3.05
_cell_volume 8580.2(5)
_computing_cell_refinement 'HKL2000 (Otwinowski & Minor, 1997)'
_computing_data_collection 'COLLECT (Nonius, 1998)'
_computing_data_reduction 'HKL2000 (Otwinowski & Minor, 1997)'
_computing_molecular_graphics 'SHELXTL (Sheldrick, 1999)'
_computing_publication_material 'SHELXTL (Sheldrick, 1999); PLATON (Spek, 2003)'
_computing_structure_refinement 'SHELXL-97 (Sheldrick, 1997)'
_computing_structure_solution 'SHELXS-97 (Sheldrick, 1997)'
_diffrn_ambient_temperature 100(2)
_diffrn_measured_fraction_theta_full 0.995
_diffrn_measured_fraction_theta_max 0.995
_diffrn_measurement_device_type 'Nonius Kappa-CCD area-detector diffractometer'
_diffrn_measurement_method 'two \f and four \w scans with 2\% steps (400 frames)'
_diffrn_radiation_monochromator graphite
_diffrn_radiation_source 'fine-focus sealed tube'
_diffrn_radiation_type MoK\a
_diffrn_radiation_wavelength 0.71073
_diffrn_reflns_av_R_equivalents 0.0273
_diffrn_reflns_av_sigmaI/netI 0.0368
_diffrn_reflns_limit_h_max 36
_diffrn_reflns_limit_h_min -36
_diffrn_reflns_limit_k_max 21
_diffrn_reflns_limit_k_min -21
_diffrn_reflns_limit_l_max 24
_diffrn_reflns_limit_l_min -24
_diffrn_reflns_number 121095
_diffrn_reflns_theta_full 25.68
_diffrn_reflns_theta_max 25.68
_diffrn_reflns_theta_min 3.05
_diffrn_standards_decay_% 0
_diffrn_standards_interval_time 0
_diffrn_standards_number 0
_exptl_absorpt_coefficient_mu 7.652
_exptl_absorpt_correction_T_max 0.465
_exptl_absorpt_correction_T_min 0.339
_exptl_absorpt_correction_type multi-scan
_exptl_absorpt_process_details 'SCALEPACK (Otwinowski & Minor, 1997)'
_exptl_crystal_colour 'translucent light yellow'
_exptl_crystal_density_diffrn 2.218
_exptl_crystal_density_method 'not measured'
_exptl_crystal_description parallelepiped
_exptl_crystal_F_000 5456
_exptl_crystal_size_max 0.18
_exptl_crystal_size_mid 0.15
_exptl_crystal_size_min 0.10
_refine_diff_density_max 3.042
_refine_diff_density_min -2.469
_refine_diff_density_rms 0.163
_refine_ls_extinction_method none
_refine_ls_goodness_of_fit_ref 1.048
_refine_ls_hydrogen_treatment constr
_refine_ls_matrix_type full
_refine_ls_number_parameters 613
_refine_ls_number_reflns 8106
_refine_ls_number_restraints 18
_refine_ls_restrained_S_all 1.054
_refine_ls_R_factor_all 0.0492
_refine_ls_R_factor_gt 0.0383
_refine_ls_shift/su_max 0.002
_refine_ls_shift/su_mean 0.000
_refine_ls_structure_factor_coef Fsqd
_refine_ls_weighting_details 'calc w=1/[\s^2^(Fo^2^)+(0.0522P)^2^+68.8977P] where P=(Fo^2^+2Fc^2^)/3'
_refine_ls_weighting_scheme calc
_refine_ls_wR_factor_gt 0.0970
_refine_ls_wR_factor_ref 0.1013
_reflns_number_gt 6653
_reflns_number_total 8106
_reflns_threshold_expression >2sigma(I)
_cod_data_source_file b822872h.txt
_cod_data_source_block 2
_cod_original_sg_symbol_H-M 'C 2/c'
_cod_database_code 7200845

loop_
_symmetry_equiv_pos_as_xyz
'x, y, z'
'-x, y, -z+1/2'
'x+1/2, y+1/2, z'
'-x+1/2, y+1/2, -z+1/2'
'-x, -y, -z'
'x, -y, z-1/2'
'-x+1/2, -y+1/2, -z'
'x+1/2, -y+1/2, z-1/2'

loop_
_atom_site_label
_atom_site_type_symbol
_atom_site_fract_x
_atom_site_fract_y
_atom_site_fract_z
_atom_site_U_iso_or_equiv
_atom_site_adp_type
_atom_site_occupancy
_atom_site_symmetry_multiplicity
_atom_site_calc_flag
_atom_site_refinement_flags
_atom_site_disorder_assembly
_atom_site_disorder_group
U1 U 0.336568(10) 0.438880(14) 0.793810(15) 0.02500(9) Uani 1 1 d . . .
U2 U 0.222102(10) 0.445509(14) 0.824652(15) 0.02575(9) Uani 1 1 d . . .
O1 O 0.3877(2) 0.4328(3) 0.9008(3) 0.0453(14) Uani 1 1 d . . .
O2 O 0.2859(2) 0.4449(4) 0.6848(3) 0.0469(16) Uani 1 1 d . . .
O3 O 0.2743(2) 0.4513(3) 0.9337(3) 0.0330(11) Uani 1 1 d . . .
O4 O 0.1676(2) 0.4434(3) 0.7165(3) 0.0373(13) Uani 1 1 d . . .
O5 O 0.27782(17) 0.5145(3) 0.8030(3) 0.0249(10) Uani 1 1 d . . .
H5 H 0.2553 0.5536 0.7678 0.030 Uiso 1 1 d R . .
O6 O 0.2768(2) 0.3677(3) 0.8067(3) 0.0409(13) Uani 1 1 d . . .
H6 H 0.2805 0.3131 0.8136 0.049 Uiso 1 1 d R . .
O7 O 0.3480(3) 0.3128(3) 0.7589(5) 0.075(2) Uani 1 1 d . . .
H7A H 0.3813 0.2894 0.7869 0.090 Uiso 1 1 d R . .
H7B H 0.3202 0.2806 0.7128 0.090 Uiso 1 1 d R . .
O8 O 0.3612(2) 0.5712(3) 0.7942(4) 0.0454(14) Uani 1 1 d . . .
H8A H 0.3871 0.5904 0.8024 0.055 Uiso 1 1 d R . .
H8B H 0.3336 0.5844 0.7413 0.055 Uiso 1 1 d R . .
O9 O 0.1995(2) 0.3175(3) 0.8401(4) 0.0438(13) Uani 1 1 d . . .
H9A H 0.2316 0.3066 0.8947 0.053 Uiso 1 1 d R . .
H9B H 0.2030 0.2849 0.8126 0.053 Uiso 1 1 d R . .
O10 O 0.20088(19) 0.5778(3) 0.8278(3) 0.0294(10) Uani 1 1 d . . .
H10A H 0.1596 0.5899 0.7797 0.035 Uiso 1 1 d R . .
H10B H 0.2085 0.5877 0.8774 0.035 Uiso 1 1 d R . .
O11 O 0.1469(3) 0.2058(5) 0.9587(4) 0.072(2) Uani 1 1 d . . .
O12 O 0.1642(3) 0.1647(4) 0.8759(5) 0.0703(19) Uani 1 1 d . . .
O13 O 0.0773(3) 0.1841(3) 0.8280(4) 0.0595(17) Uani 1 1 d . . .
O14 O 0.1889(2) 0.2790(3) 1.1186(4) 0.0566(17) Uani 1 1 d . . .
O15 O 0.2758(2) 0.3125(3) 1.2134(3) 0.0474(14) Uani 1 1 d . . .
O16 O 0.2072(2) 0.3925(3) 1.1667(3) 0.0397(12) Uani 1 1 d . . .
O17 O 0.41262(19) 0.4369(3) 0.7832(3) 0.0283(10) Uani 1 1 d . . .
O18 O 0.67276(19) 0.3267(3) 0.9017(3) 0.0314(10) Uani 1 1 d . . .
O19 O 0.51207(18) 0.3454(3) 0.9819(3) 0.0293(10) Uani 1 1 d . . .
O20 O 0.70834(19) 0.1296(3) 0.9598(3) 0.0303(11) Uani 1 1 d . . .
O21 O 0.52891(19) 0.1376(3) 1.0111(3) 0.0344(11) Uani 1 1 d . . .
O22 O 0.64694(18) -0.0491(3) 0.8357(3) 0.0267(10) Uani 1 1 d . . .
O23 O 0.46308(18) -0.0247(3) 0.8674(3) 0.0290(10) Uani 1 1 d . . .
O24 O 0.4454(5) 0.2405(8) 0.8552(7) 0.061(4) Uani 0.50 1 d P . .
H24A H 0.4362 0.2001 0.8269 0.073 Uiso 0.50 1 d PR . .
H24B H 0.4625 0.2762 0.8454 0.073 Uiso 0.50 1 d PR . .
O25 O 0.4491(2) 0.6318(3) 0.8188(4) 0.0562(16) Uani 1 1 d . . .
O26 O 0.0940(3) 0.6062(4) 0.7066(5) 0.091(3) Uani 1 1 d U . .
H26A H 0.0758 0.5515 0.6887 0.110 Uiso 1 1 d R . .
H26B H 0.1006 0.6086 0.6692 0.110 Uiso 1 1 d R . .
O27 O 0.2197(2) 0.3253(3) 0.9866(4) 0.0557(16) Uani 1 1 d . . .
H27A H 0.2071 0.2890 0.9962 0.067 Uiso 1 1 d R . .
H27B H 0.2491 0.3500 1.0388 0.067 Uiso 1 1 d R . .
O28 O 0.5438(4) 0.7009(6) 0.9498(6) 0.041(3) Uani 0.50 1 d PU . .
H28A H 0.5144 0.6772 0.9133 0.049 Uiso 0.50 1 d PR . .
H28B H 0.5754 0.6653 0.9713 0.049 Uiso 0.50 1 d PR . .
O29 O 0.0567(6) 0.5976(10) 0.8183(10) 0.088(5) Uani 0.50 1 d PU . .
H29A H 0.0502 0.5654 0.7785 0.105 Uiso 0.50 1 d PR . .
H29B H 0.0754 0.5608 0.8688 0.105 Uiso 0.50 1 d PR . .
N1 N 0.1294(3) 0.1868(4) 0.8879(5) 0.0532(19) Uani 1 1 d . . .
N2 N 0.2232(2) 0.3275(3) 1.1662(4) 0.0352(14) Uani 1 1 d . . .
N3 N 0.5004(2) 0.4778(3) 0.8301(3) 0.0230(11) Uani 1 1 d . . .
N4 N 0.5698(2) 0.4846(3) 0.8037(3) 0.0254(12) Uani 1 1 d . . .
N5 N 0.5663(2) 0.4226(3) 0.9658(3) 0.0258(12) Uani 1 1 d . . .
N6 N 0.6054(2) 0.3196(3) 1.0427(3) 0.0233(11) Uani 1 1 d . . .
N7 N 0.6734(2) 0.3157(3) 1.0141(3) 0.0236(11) Uani 1 1 d . . .
N8 N 0.6320(2) 0.4156(3) 0.9332(3) 0.0241(11) Uani 1 1 d . . .
N9 N 0.6181(2) 0.1845(3) 1.0660(3) 0.0257(12) Uani 1 1 d . . .
N10 N 0.5995(2) 0.0626(3) 1.0306(3) 0.0249(12) Uani 1 1 d . . .
N11 N 0.6723(2) 0.0582(3) 1.0127(3) 0.0216(11) Uani 1 1 d . . .
N12 N 0.6889(2) 0.1810(3) 1.0432(3) 0.0242(11) Uani 1 1 d . . .
N13 N 0.5586(2) -0.0522(3) 0.9493(3) 0.0244(12) Uani 1 1 d . . .
N14 N 0.5009(2) -0.1094(3) 0.8274(3) 0.0245(12) Uani 1 1 d . . .
N15 N 0.5780(2) -0.1236(3) 0.8188(3) 0.0252(12) Uani 1 1 d . . .
N16 N 0.6320(2) -0.0558(3) 0.9326(3) 0.0237(12) Uani 1 1 d . . .
C1 C 0.4448(3) 0.4637(4) 0.7707(4) 0.0228(14) Uani 1 1 d . . .
C2 C 0.5243(2) 0.5212(4) 0.7977(4) 0.0237(13) Uani 1 1 d . . .
H2 H 0.5345 0.5726 0.8202 0.028 Uiso 1 1 calc R . .
C3 C 0.5252(3) 0.4805(4) 0.9179(4) 0.0247(14) Uani 1 1 d . . .
H3A H 0.5430 0.5295 0.9402 0.030 Uiso 1 1 calc R . .
H3B H 0.4953 0.4756 0.9230 0.030 Uiso 1 1 calc R . .
C4 C 0.6269(2) 0.4762(4) 0.8811(4) 0.0259(14) Uani 1 1 d . . .
H4A H 0.6528 0.4665 0.8687 0.031 Uiso 1 1 calc R . .
H4B H 0.6382 0.5234 0.9116 0.031 Uiso 1 1 calc R . .
C5 C 0.5566(3) 0.3602(4) 0.9955(4) 0.0241(13) Uani 1 1 d . . .
C6 C 0.6247(3) 0.4274(4) 0.9960(4) 0.0240(13) Uani 1 1 d . . .
H6A H 0.6431 0.4740 1.0273 0.029 Uiso 1 1 calc R . .
C7 C 0.6525(2) 0.3560(4) 1.0513(4) 0.0239(13) Uani 1 1 d . . .
H7 H 0.6830 0.3694 1.1089 0.029 Uiso 1 1 calc R . .
C8 C 0.6605(3) 0.3493(4) 0.9447(4) 0.0269(14) Uani 1 1 d . . .
C9 C 0.6123(3) 0.2565(4) 1.0933(4) 0.0296(15) Uani 1 1 d . . .
H9C H 0.6456 0.2652 1.1499 0.036 Uiso 1 1 calc R . .
H9D H 0.5799 0.2544 1.0930 0.036 Uiso 1 1 calc R . .
C10 C 0.7144(2) 0.2543(4) 1.0562(4) 0.0267(14) Uani 1 1 d . . .
H10C H 0.7369 0.2528 1.0369 0.032 Uiso 1 1 calc R . .
H10D H 0.7397 0.2648 1.1150 0.032 Uiso 1 1 calc R . .
C11 C 0.5765(3) 0.1296(4) 1.0327(4) 0.0274(14) Uani 1 1 d . . .
C12 C 0.6720(3) 0.1544(4) 1.0922(4) 0.0219(13) Uani 1 1 d . . .
H12 H 0.7020 0.1616 1.1515 0.026 Uiso 1 1 calc R . .
C13 C 0.6591(3) 0.0697(3) 1.0690(4) 0.0219(13) Uani 1 1 d . . .
H13 H 0.6823 0.0373 1.1179 0.026 Uiso 1 1 calc R . .
C14 C 0.6918(3) 0.1240(4) 1.0010(4) 0.0230(13) Uani 1 1 d . . .
C15 C 0.5753(3) -0.0103(4) 1.0229(4) 0.0279(14) Uani 1 1 d . . .
H15A H 0.5423 -0.0034 1.0207 0.033 Uiso 1 1 calc R . .
H15B H 0.6025 -0.0401 1.0716 0.033 Uiso 1 1 calc R . .
C16 C 0.6835(2) -0.0156(4) 0.9975(4) 0.0246(14) Uani 1 1 d . . .
H16A H 0.7035 -0.0449 1.0482 0.029 Uiso 1 1 calc R . .
H16B H 0.7080 -0.0111 0.9817 0.029 Uiso 1 1 calc R . .
C17 C 0.5038(3) -0.0584(4) 0.8813(4) 0.0255(14) Uani 1 1 d . . .
C18 C 0.5968(2) -0.0987(4) 0.9461(4) 0.0225(13) Uani 1 1 d . . .
H18 H 0.6190 -0.1330 0.9936 0.027 Uiso 1 1 calc R . .
C19 C 0.5557(2) -0.1422(4) 0.8627(4) 0.0242(14) Uani 1 1 d . . .
H19 H 0.5562 -0.1968 0.8714 0.029 Uiso 1 1 calc R . .
C20 C 0.6208(3) -0.0738(3) 0.8594(4) 0.0216(13) Uani 1 1 d . . .
C21 C 0.4483(2) -0.1475(4) 0.7656(4) 0.0266(14) Uani 1 1 d . . .
H21A H 0.4220 -0.1386 0.7773 0.032 Uiso 1 1 calc R . .
H21B H 0.4553 -0.2015 0.7698 0.032 Uiso 1 1 calc R . .

loop_
_atom_site_aniso_label
_atom_site_aniso_U_11
_atom_site_aniso_U_22
_atom_site_aniso_U_33
_atom_site_aniso_U_23
_atom_site_aniso_U_13
_atom_site_aniso_U_12
U1 0.02248(14) 0.02785(15) 0.03219(15) -0.00606(10) 0.02062(12) -0.00305(9)
U2 0.02181(14) 0.03116(15) 0.03113(15) -0.00847(10) 0.01975(12) -0.00546(9)
O1 0.032(3) 0.071(4) 0.032(3) 0.006(3) 0.019(3) 0.015(3)
O2 0.021(3) 0.083(5) 0.034(3) -0.030(3) 0.015(2) -0.012(2)
O3 0.023(2) 0.043(3) 0.029(3) -0.002(2) 0.014(2) -0.004(2)
O4 0.031(3) 0.050(3) 0.039(3) -0.020(2) 0.026(3) -0.014(2)
O5 0.023(2) 0.030(3) 0.032(2) -0.0019(19) 0.022(2) 0.0015(18)
O6 0.046(3) 0.026(3) 0.077(4) 0.001(2) 0.051(3) 0.002(2)
O7 0.075(4) 0.039(4) 0.147(7) -0.025(4) 0.087(5) -0.015(3)
O8 0.049(3) 0.030(3) 0.071(4) 0.003(3) 0.044(3) 0.000(2)
O9 0.051(3) 0.032(3) 0.067(4) 0.000(3) 0.046(3) -0.001(2)
O10 0.030(2) 0.029(3) 0.034(3) -0.003(2) 0.022(2) 0.000(2)
O11 0.068(5) 0.086(5) 0.055(4) -0.002(4) 0.034(4) 0.001(4)
O12 0.064(4) 0.062(4) 0.086(5) -0.003(4) 0.047(4) -0.003(4)
O13 0.056(4) 0.043(4) 0.076(4) -0.002(3) 0.039(4) 0.000(3)
O14 0.046(3) 0.040(3) 0.044(3) -0.006(3) 0.008(3) 0.000(3)
O15 0.042(3) 0.041(3) 0.053(3) 0.001(3) 0.026(3) 0.005(2)
O16 0.042(3) 0.035(3) 0.039(3) -0.001(2) 0.023(3) 0.003(2)
O17 0.022(2) 0.034(3) 0.035(3) 0.003(2) 0.020(2) -0.0001(18)
O18 0.030(2) 0.035(3) 0.034(2) 0.001(2) 0.022(2) 0.007(2)
O19 0.024(2) 0.037(3) 0.034(3) 0.004(2) 0.021(2) 0.0023(19)
O20 0.032(2) 0.038(3) 0.033(3) -0.005(2) 0.026(2) -0.008(2)
O21 0.027(2) 0.038(3) 0.047(3) 0.005(2) 0.027(2) 0.007(2)
O22 0.023(2) 0.033(3) 0.031(2) -0.0045(19) 0.020(2) -0.0046(18)
O23 0.021(2) 0.040(3) 0.033(2) 0.005(2) 0.020(2) 0.006(2)
O24 0.038(6) 0.083(10) 0.046(7) -0.031(7) 0.017(6) -0.011(6)
O25 0.052(3) 0.045(3) 0.087(5) 0.007(3) 0.050(4) 0.001(3)
O26 0.055(4) 0.053(4) 0.104(5) -0.023(4) 0.018(3) 0.006(3)
O27 0.054(4) 0.039(3) 0.073(4) 0.013(3) 0.039(3) 0.010(3)
O28 0.040(5) 0.058(6) 0.034(4) 0.007(4) 0.028(4) -0.016(4)
O29 0.072(7) 0.089(8) 0.097(8) 0.036(6) 0.049(6) 0.004(6)
N1 0.040(4) 0.050(5) 0.060(5) -0.001(4) 0.025(4) 0.002(3)
N2 0.031(3) 0.029(3) 0.035(3) 0.002(3) 0.015(3) 0.004(3)
N3 0.022(3) 0.025(3) 0.027(3) 0.002(2) 0.018(2) 0.002(2)
N4 0.019(3) 0.033(3) 0.029(3) 0.002(2) 0.017(2) 0.002(2)
N5 0.019(3) 0.030(3) 0.030(3) 0.007(2) 0.016(2) 0.003(2)
N6 0.019(3) 0.028(3) 0.026(3) 0.003(2) 0.015(2) 0.003(2)
N7 0.019(3) 0.025(3) 0.029(3) 0.002(2) 0.016(2) 0.002(2)
N8 0.020(3) 0.027(3) 0.027(3) 0.000(2) 0.016(2) 0.004(2)
N9 0.024(3) 0.027(3) 0.035(3) 0.007(2) 0.023(3) 0.007(2)
N10 0.017(3) 0.032(3) 0.029(3) -0.003(2) 0.016(2) -0.001(2)
N11 0.021(3) 0.024(3) 0.028(3) -0.001(2) 0.019(2) -0.001(2)
N12 0.023(3) 0.027(3) 0.028(3) -0.001(2) 0.019(2) -0.002(2)
N13 0.012(2) 0.035(3) 0.022(3) -0.005(2) 0.008(2) -0.002(2)
N14 0.016(3) 0.029(3) 0.025(3) -0.001(2) 0.010(2) -0.001(2)
N15 0.021(3) 0.033(3) 0.023(3) -0.001(2) 0.014(2) 0.004(2)
N16 0.022(3) 0.027(3) 0.025(3) -0.003(2) 0.016(2) -0.002(2)
C1 0.024(3) 0.020(3) 0.026(3) -0.002(2) 0.016(3) 0.004(2)
C2 0.020(3) 0.024(3) 0.029(4) -0.001(3) 0.016(3) -0.001(2)
C3 0.023(3) 0.027(3) 0.023(3) 0.003(3) 0.013(3) 0.005(3)
C4 0.014(3) 0.031(4) 0.030(3) 0.002(3) 0.012(3) -0.003(3)
C5 0.026(3) 0.025(3) 0.023(3) -0.001(3) 0.016(3) 0.001(3)
C6 0.022(3) 0.020(3) 0.030(3) -0.003(3) 0.016(3) -0.003(2)
C7 0.016(3) 0.027(3) 0.025(3) -0.003(3) 0.010(3) 0.001(2)
C8 0.016(3) 0.032(4) 0.028(3) 0.002(3) 0.011(3) 0.000(3)
C9 0.036(4) 0.032(4) 0.032(4) 0.011(3) 0.027(3) 0.014(3)
C10 0.015(3) 0.028(3) 0.034(4) 0.005(3) 0.013(3) 0.002(2)
C11 0.027(3) 0.038(4) 0.021(3) 0.005(3) 0.017(3) 0.005(3)
C12 0.023(3) 0.025(3) 0.021(3) 0.003(2) 0.015(3) 0.004(2)
C13 0.018(3) 0.024(3) 0.026(3) 0.002(3) 0.015(3) 0.003(2)
C14 0.022(3) 0.025(3) 0.020(3) 0.000(3) 0.012(3) -0.002(2)
C15 0.025(3) 0.036(4) 0.033(4) 0.001(3) 0.023(3) 0.000(3)
C16 0.018(3) 0.027(3) 0.025(3) -0.003(3) 0.012(3) -0.002(3)
C17 0.024(3) 0.031(4) 0.025(3) 0.001(3) 0.017(3) -0.002(3)
C18 0.017(3) 0.026(3) 0.025(3) 0.003(3) 0.013(3) 0.004(2)
C19 0.021(3) 0.023(3) 0.034(4) 0.006(3) 0.019(3) 0.003(2)
C20 0.024(3) 0.020(3) 0.024(3) 0.002(2) 0.017(3) 0.004(2)
C21 0.016(3) 0.036(4) 0.024(3) 0.006(3) 0.010(3) 0.000(3)

loop_
_atom_type_symbol
_atom_type_description
_atom_type_scat_dispersion_real
_atom_type_scat_dispersion_imag
_atom_type_scat_source
C C 0.0033 0.0016 'International Tables Vol C Tables 4.2.6.8 and 6.1.1.4'
H H 0.0000 0.0000 'International Tables Vol C Tables 4.2.6.8 and 6.1.1.4'
N N 0.0061 0.0033 'International Tables Vol C Tables 4.2.6.8 and 6.1.1.4'
O O 0.0106 0.0060 'International Tables Vol C Tables 4.2.6.8 and 6.1.1.4'
U U -9.6767 9.6646 'International Tables Vol C Tables 4.2.6.8 and 6.1.1.4'

loop_
_geom_angle_atom_site_label_1
_geom_angle_atom_site_label_2
_geom_angle_atom_site_label_3
_geom_angle
_geom_angle_site_symmetry_1
_geom_angle_site_symmetry_3
_geom_angle_publ_flag
O1 U1 O2 178.6(2) . . ?
O1 U1 O5 93.2(2) . . ?
O2 U1 O5 87.9(2) . . ?
O1 U1 O6 88.0(2) . . ?
O2 U1 O6 93.1(2) . . ?
O5 U1 O6 67.97(17) . . ?
O1 U1 O17 88.0(2) . . ?
O2 U1 O17 90.6(2) . . ?
O5 U1 O17 145.45(16) . . ?
O6 U1 O17 146.54(16) . . ?
O1 U1 O7 98.1(3) . . ?
O2 U1 O7 81.4(3) . . ?
O5 U1 O7 143.95(18) . . ?
O6 U1 O7 78.30(19) . . ?
O17 U1 O7 69.40(18) . . ?
O1 U1 O8 91.4(3) . . ?
O2 U1 O8 88.2(2) . . ?
O5 U1 O8 72.01(17) . . ?
O6 U1 O8 139.87(18) . . ?
O17 U1 O8 73.44(17) . . ?
O7 U1 O8 141.2(2) . . ?
O4 U2 O3 176.6(2) . . ?
O4 U2 O5 89.38(19) . . ?
O3 U2 O5 91.76(19) . . ?
O4 U2 O6 89.2(2) . . ?
O3 U2 O6 94.2(2) . . ?
O5 U2 O6 67.73(17) . . ?
O4 U2 O22 85.58(19) . 3_455 ?
O3 U2 O22 91.70(19) . 3_455 ?
O5 U2 O22 145.57(15) . 3_455 ?
O6 U2 O22 145.98(16) . 3_455 ?
O4 U2 O10 89.9(2) . . ?
O3 U2 O10 87.3(2) . . ?
O5 U2 O10 74.45(15) . . ?
O6 U2 O10 142.17(17) . . ?
O22 U2 O10 71.52(15) 3_455 . ?
O4 U2 O9 91.6(2) . . ?
O3 U2 O9 89.4(2) . . ?
O5 U2 O9 143.38(16) . . ?
O6 U2 O9 75.68(17) . . ?
O22 U2 O9 70.89(16) 3_455 . ?
O10 U2 O9 142.15(17) . . ?
U1 O5 U2 112.76(19) . . ?
U1 O5 H5 126.5 . . ?
U2 O5 H5 106.1 . . ?
U1 O6 U2 111.3(2) . . ?
U1 O6 H6 121.5 . . ?
U2 O6 H6 126.3 . . ?
U1 O7 H7A 122.9 . . ?
U1 O7 H7B 129.1 . . ?
H7A O7 H7B 107.9 . . ?
U1 O8 H8A 133.5 . . ?
U1 O8 H8B 101.0 . . ?
H8A O8 H8B 101.8 . . ?
U2 O9 H9A 100.4 . . ?
U2 O9 H9B 112.5 . . ?
H9A O9 H9B 101.3 . . ?
U2 O10 H10A 110.8 . . ?
U2 O10 H10B 108.9 . . ?
H10A O10 H10B 111.1 . . ?
C1 O17 U1 155.9(4) . . ?
C20 O22 U2 152.5(4) . 3_545 ?
H24A O24 H24B 114.8 . . ?
H26A O26 H26B 94.8 . . ?
H27A O27 H27B 108.9 . . ?
H28A O28 H28B 105.9 . . ?
H29A O29 H29B 100.8 . . ?
O11 N1 O13 121.6(8) . . ?
O11 N1 O12 120.0(8) . . ?
O13 N1 O12 118.2(8) . . ?
O14 N2 O16 120.8(6) . . ?
O14 N2 O15 119.9(6) . . ?
O16 N2 O15 119.2(6) . . ?
C1 N3 C2 111.3(5) . . ?
C1 N3 C3 121.8(5) . . ?
C2 N3 C3 121.5(5) . . ?
C1 N4 C2 113.0(5) 2_656 . ?
C1 N4 C4 123.2(5) 2_656 . ?
C2 N4 C4 123.6(5) . . ?
C5 N5 C3 123.6(5) . . ?
C5 N5 C6 112.6(5) . . ?
C3 N5 C6 123.5(5) . . ?
C5 N6 C9 122.2(5) . . ?
C5 N6 C7 113.0(5) . . ?
C9 N6 C7 123.4(5) . . ?
C8 N7 C7 113.7(5) . . ?
C8 N7 C10 122.5(5) . . ?
C7 N7 C10 122.5(5) . . ?
C8 N8 C6 112.7(5) . . ?
C8 N8 C4 121.6(5) . . ?
C6 N8 C4 122.9(5) . . ?
C11 N9 C9 121.6(5) . . ?
C11 N9 C12 112.6(5) . . ?
C9 N9 C12 123.4(5) . . ?
C11 N10 C15 122.8(5) . . ?
C11 N10 C13 112.4(5) . . ?
C15 N10 C13 120.5(5) . . ?
C14 N11 C16 123.1(5) . . ?
C14 N11 C13 111.8(5) . . ?
C16 N11 C13 121.3(5) . . ?
C14 N12 C10 123.1(5) . . ?
C14 N12 C12 112.6(5) . . ?
C10 N12 C12 122.2(5) . . ?
C17 N13 C18 113.5(5) . . ?
C17 N13 C15 122.0(5) . . ?
C18 N13 C15 123.9(5) . . ?
C17 N14 C21 120.2(5) . . ?
C17 N14 C19 111.4(5) . . ?
C21 N14 C19 122.9(5) . . ?
C20 N15 C19 113.1(5) . . ?
C20 N15 C21 122.7(6) . 2_656 ?
C19 N15 C21 123.6(5) . 2_656 ?
C20 N16 C18 112.0(5) . . ?
C20 N16 C16 121.6(5) . . ?
C18 N16 C16 124.2(5) . . ?
O17 C1 N3 124.8(6) . . ?
O17 C1 N4 125.8(6) . 2_656 ?
N3 C1 N4 109.3(5) . 2_656 ?
N4 C2 N3 115.4(5) . . ?
N4 C2 C2 102.3(6) . 2_656 ?
N3 C2 C2 103.2(5) . 2_656 ?
N4 C2 H2 111.7 . . ?
N3 C2 H2 111.7 . . ?
C2 C2 H2 111.7 2_656 . ?
N5 C3 N3 113.1(5) . . ?
N5 C3 H3A 109.0 . . ?
N3 C3 H3A 109.0 . . ?
N5 C3 H3B 109.0 . . ?
N3 C3 H3B 109.0 . . ?
H3A C3 H3B 107.8 . . ?
N8 C4 N4 113.3(5) . . ?
N8 C4 H4A 108.9 . . ?
N4 C4 H4A 108.9 . . ?
N8 C4 H4B 108.9 . . ?
N4 C4 H4B 108.9 . . ?
H4A C4 H4B 107.7 . . ?
O19 C5 N6 126.9(6) . . ?
O19 C5 N5 124.9(6) . . ?
N6 C5 N5 108.2(5) . . ?
N8 C6 N5 114.4(5) . . ?
N8 C6 C7 103.2(5) . . ?
N5 C6 C7 103.1(5) . . ?
N8 C6 H6A 111.8 . . ?
N5 C6 H6A 111.8 . . ?
C7 C6 H6A 111.8 . . ?
N7 C7 N6 114.9(5) . . ?
N7 C7 C6 103.1(5) . . ?
N6 C7 C6 103.1(5) . . ?
N7 C7 H7 111.7 . . ?
N6 C7 H7 111.7 . . ?
C6 C7 H7 111.7 . . ?
O18 C8 N7 126.8(6) . . ?
O18 C8 N8 125.9(6) . . ?
N7 C8 N8 107.3(6) . . ?
N9 C9 N6 113.4(5) . . ?
N9 C9 H9C 108.9 . . ?
N6 C9 H9C 108.9 . . ?
N9 C9 H9D 108.9 . . ?
N6 C9 H9D 108.9 . . ?
H9C C9 H9D 107.7 . . ?
N12 C10 N7 113.7(5) . . ?
N12 C10 H10C 108.8 . . ?
N7 C10 H10C 108.8 . . ?
N12 C10 H10D 108.8 . . ?
N7 C10 H10D 108.8 . . ?
H10C C10 H10D 107.7 . . ?
O21 C11 N10 125.8(6) . . ?
O21 C11 N9 126.7(6) . . ?
N10 C11 N9 107.5(5) . . ?
N9 C12 N12 114.0(5) . . ?
N9 C12 C13 103.3(5) . . ?
N12 C12 C13 103.1(5) . . ?
N9 C12 H12 111.9 . . ?
N12 C12 H12 111.9 . . ?
C13 C12 H12 111.9 . . ?
N11 C13 N10 113.9(5) . . ?
N11 C13 C12 104.1(5) . . ?
N10 C13 C12 104.0(5) . . ?
N11 C13 H13 111.4 . . ?
N10 C13 H13 111.4 . . ?
C12 C13 H13 111.4 . . ?
O20 C14 N12 126.2(6) . . ?
O20 C14 N11 125.7(6) . . ?
N12 C14 N11 108.1(5) . . ?
N10 C15 N13 113.3(5) . . ?
N10 C15 H15A 108.9 . . ?
N13 C15 H15A 108.9 . . ?
N10 C15 H15B 108.9 . . ?
N13 C15 H15B 108.9 . . ?
H15A C15 H15B 107.7 . . ?
N11 C16 N16 112.5(5) . . ?
N11 C16 H16A 109.1 . . ?
N16 C16 H16A 109.1 . . ?
N11 C16 H16B 109.1 . . ?
N16 C16 H16B 109.1 . . ?
H16A C16 H16B 107.8 . . ?
O23 C17 N13 127.1(6) . . ?
O23 C17 N14 124.4(6) . . ?
N13 C17 N14 108.4(6) . . ?
N13 C18 N16 113.5(5) . . ?
N13 C18 C19 102.5(5) . . ?
N16 C18 C19 102.8(5) . . ?
N13 C18 H18 112.4 . . ?
N16 C18 H18 112.4 . . ?
C19 C18 H18 112.4 . . ?
N14 C19 N15 114.3(5) . . ?
N14 C19 C18 103.8(5) . . ?
N15 C19 C18 102.4(5) . . ?
N14 C19 H19 111.9 . . ?
N15 C19 H19 111.9 . . ?
C18 C19 H19 111.9 . . ?
O22 C20 N15 125.9(6) . . ?
O22 C20 N16 124.8(6) . . ?
N15 C20 N16 109.3(5) . . ?
N14 C21 N15 114.1(5) . 2_656 ?
N14 C21 H21A 108.7 . . ?
N15 C21 H21A 108.7 2_656 . ?
N14 C21 H21B 108.7 . . ?
N15 C21 H21B 108.7 2_656 . ?
H21A C21 H21B 107.6 . . ?

loop_
_geom_bond_atom_site_label_1
_geom_bond_atom_site_label_2
_geom_bond_distance
_geom_bond_site_symmetry_2
_geom_bond_publ_flag
U1 O1 1.743(5) . ?
U1 O2 1.772(5) . ?
U1 O5 2.309(4) . ?
U1 O6 2.335(5) . ?
U1 O17 2.422(4) . ?
U1 O7 2.430(6) . ?
U1 O8 2.451(5) . ?
U1 U2 3.8572(3) . ?
U2 O4 1.771(5) . ?
U2 O3 1.777(5) . ?
U2 O5 2.322(4) . ?
U2 O6 2.337(5) . ?
U2 O22 2.403(4) 3_455 ?
U2 O10 2.436(5) . ?
U2 O9 2.439(5) . ?
O5 H5 0.9251 . ?
O6 H6 0.9728 . ?
O7 H7A 0.8886 . ?
O7 H7B 0.9714 . ?
O8 H8A 0.7663 . ?
O8 H8B 0.9022 . ?
O9 H9A 0.9451 . ?
O9 H9B 0.8564 . ?
O10 H10A 1.0245 . ?
O10 H10B 0.9113 . ?
O11 N1 1.250(10) . ?
O12 N1 1.272(10) . ?
O13 N1 1.262(9) . ?
O14 N2 1.230(8) . ?
O15 N2 1.273(8) . ?
O16 N2 1.247(8) . ?
O17 C1 1.235(8) . ?
O18 C8 1.215(8) . ?
O19 C5 1.214(8) . ?
O20 C14 1.218(8) . ?
O21 C11 1.216(8) . ?
O22 C20 1.229(8) . ?
O22 U2 2.403(4) 3_545 ?
O23 C17 1.225(8) . ?
O24 H24A 0.8525 . ?
O24 H24B 0.9096 . ?
O26 H26A 1.0593 . ?
O26 H26B 0.9009 . ?
O27 H27A 0.8259 . ?
O27 H27B 0.9767 . ?
O28 H28A 0.8387 . ?
O28 H28B 0.9863 . ?
O29 H29A 0.9132 . ?
O29 H29B 1.0479 . ?
N3 C1 1.351(8) . ?
N3 C2 1.462(8) . ?
N3 C3 1.467(8) . ?
N4 C1 1.356(8) 2_656 ?
N4 C2 1.444(8) . ?
N4 C4 1.460(8) . ?
N5 C5 1.374(8) . ?
N5 C3 1.429(8) . ?
N5 C6 1.458(8) . ?
N6 C5 1.360(8) . ?
N6 C9 1.450(8) . ?
N6 C7 1.459(8) . ?
N7 C8 1.363(8) . ?
N7 C7 1.440(8) . ?
N7 C10 1.460(8) . ?
N8 C8 1.382(8) . ?
N8 C6 1.449(8) . ?
N8 C4 1.454(8) . ?
N9 C11 1.385(9) . ?
N9 C9 1.444(8) . ?
N9 C12 1.454(8) . ?
N10 C11 1.383(9) . ?
N10 C15 1.440(8) . ?
N10 C13 1.449(8) . ?
N11 C14 1.388(8) . ?
N11 C16 1.428(8) . ?
N11 C13 1.448(8) . ?
N12 C14 1.367(8) . ?
N12 C10 1.442(8) . ?
N12 C12 1.456(8) . ?
N13 C17 1.356(8) . ?
N13 C18 1.443(8) . ?
N13 C15 1.466(9) . ?
N14 C17 1.387(8) . ?
N14 C21 1.445(8) . ?
N14 C19 1.448(8) . ?
N15 C20 1.343(8) . ?
N15 C19 1.454(8) . ?
N15 C21 1.455(8) 2_656 ?
N16 C20 1.359(8) . ?
N16 C18 1.460(8) . ?
N16 C16 1.462(8) . ?
C1 N4 1.356(8) 2_656 ?
C2 C2 1.563(12) 2_656 ?
C2 H2 0.9800 . ?
C3 H3A 0.9700 . ?
C3 H3B 0.9700 . ?
C4 H4A 0.9700 . ?
C4 H4B 0.9700 . ?
C6 C7 1.552(9) . ?
C6 H6A 0.9800 . ?
C7 H7 0.9800 . ?
C9 H9C 0.9700 . ?
C9 H9D 0.9700 . ?
C10 H10C 0.9700 . ?
C10 H10D 0.9700 . ?
C12 C13 1.547(9) . ?
C12 H12 0.9800 . ?
C13 H13 0.9800 . ?
C15 H15A 0.9700 . ?
C15 H15B 0.9700 . ?
C16 H16A 0.9700 . ?
C16 H16B 0.9700 . ?
C18 C19 1.563(9) . ?
C18 H18 0.9800 . ?
C19 H19 0.9800 . ?
C21 N15 1.455(8) 2_656 ?
C21 H21A 0.9700 . ?
C21 H21B 0.9700 . ?

loop_
_geom_hbond_atom_site_label_D
_geom_hbond_atom_site_label_H
_geom_hbond_atom_site_label_A
_geom_hbond_distance_DH
_geom_hbond_distance_HA
_geom_hbond_distance_DA
_geom_hbond_angle_DHA
_geom_hbond_site_symmetry_A
O5 H5 O16 0.93 1.90 2.778(7) 157.9 6_565
O6 H6 O14 0.97 1.96 2.863(8) 152.6 7_557
O7 H7A O24 0.89 1.76 2.640(14) 170.2 .
O8 H8A O25 0.77 1.83 2.591(8) 176.7 .
O9 H9A O27 0.95 2.15 2.682(9) 114.3 .
O9 H9B O14 0.86 2.86 3.369(8) 120.2 7_557
O10 H10A O26 1.02 1.60 2.627(8) 177.2 .
O10 H10B O20 0.91 1.85 2.736(6) 163.1 3_455
O24 H24A O26 0.85 1.81 2.606(15) 154.4 4_546
O26 H26A O23 1.06 1.69 2.720(8) 163.4 4_556
O27 H27A O11 0.83 2.08 2.832(10) 151.9 .
O28 H28A O25 0.84 1.89 2.720(12) 170.6 .
